data_7036664
loop_
_publ_author_name
'Hu, Fei-Long'
'Shi, Yi-Xiang'
'Chen, Huan-Huan'
'Lang, Jian-Ping'

_publ_section_title
;
 A Zn(ii) coordination polymer and its photocycloaddition product:
 syntheses, structures, selective luminescence sensing of iron(iii) ions
 and selective absorption of dyes.
;
_journal_issue 43
_journal_name_full 'Dalton transactions (Cambridge, England : 2003)'
_journal_page_first 18795
_journal_page_last 18803
_journal_paper_doi 10.1039/c5dt03094c
_journal_volume 44
_journal_year 2015
_chemical_formula_sum 'C68 H56 N4 O14 Zn2'
_chemical_formula_weight 1283.95
_chemical_name_systematic
; 
 ? 
;
_space_group_IT_number 2
_symmetry_cell_setting triclinic
_symmetry_space_group_name_Hall '-P 1'
_symmetry_space_group_name_H-M 'P -1'
_atom_sites_solution_hydrogens geom
_atom_sites_solution_primary direct
_atom_sites_solution_secondary difmap
_audit_creation_method SHELXL-97
_audit_update_record
;
2015-09-12 deposited with the CCDC.
2015-09-24 downloaded from the CCDC.
;
_cell_angle_alpha 90.590(2)
_cell_angle_beta 103.901(3)
_cell_angle_gamma 90.697(3)
_cell_formula_units_Z 2
_cell_length_a 12.8430(6)
_cell_length_b 14.7287(5)
_cell_length_c 15.9263(4)
_cell_measurement_reflns_used 11017
_cell_measurement_temperature 293(2)
_cell_measurement_theta_max 73.4110
_cell_measurement_theta_min 3.5450
_cell_volume 2923.91(19)
_computing_cell_refinement
;
CrysAlisPro, Agilent Technologies,
Version 1.171.36.32 (release 02-08-2013 CrysAlis171 .NET)
(compiled Aug  2 2013,16:46:58)
;
_computing_data_collection
;
CrysAlisPro, Agilent Technologies,
Version 1.171.36.32 (release 02-08-2013 CrysAlis171 .NET)
(compiled Aug  2 2013,16:46:58)
;
_computing_data_reduction
;
CrysAlisPro, Agilent Technologies,
Version 1.171.36.32 (release 02-08-2013 CrysAlis171 .NET)
(compiled Aug  2 2013,16:46:58)
;
_computing_molecular_graphics 'Bruker SHELXTL'
_computing_publication_material 'Bruker SHELXTL'
_computing_structure_refinement 'SHELXL-97 (Sheldrick, 1997)'
_computing_structure_solution 'SHELXS-97 (Sheldrick, 1990)'
_diffrn_ambient_temperature 293(2)
_diffrn_measured_fraction_theta_full 0.997
_diffrn_measured_fraction_theta_max 0.997
_diffrn_measurement_device_type 'CCD area detector'
_diffrn_measurement_method 'phi and omega scans'
_diffrn_radiation_monochromator graphite
_diffrn_radiation_source 'fine-focus sealed tube'
_diffrn_radiation_type CuK\a
_diffrn_radiation_wavelength 1.54178
_diffrn_reflns_av_R_equivalents 0.0417
_diffrn_reflns_av_unetI/netI 0.0497
_diffrn_reflns_limit_h_max 15
_diffrn_reflns_limit_h_min -15
_diffrn_reflns_limit_k_max 17
_diffrn_reflns_limit_k_min -17
_diffrn_reflns_limit_l_max 18
_diffrn_reflns_limit_l_min -14
_diffrn_reflns_number 21799
_diffrn_reflns_theta_full 65.00
_diffrn_reflns_theta_max 65.00
_diffrn_reflns_theta_min 3.00
_exptl_absorpt_coefficient_mu 1.620
_exptl_absorpt_correction_T_max 0.7377
_exptl_absorpt_correction_T_min 0.7170
_exptl_absorpt_correction_type multi-scan
_exptl_absorpt_process_details
;
CrysAlisPro, Agilent Technologies,
Version 1.171.36.32 (release 02-08-2013 CrysAlis171 .NET)
(compiled Aug  2 2013,16:46:58)
Empirical absorption correction using spherical harmonics,
 implemented in SCALE3 ABSPACK scaling algorithm.
;
_exptl_crystal_colour Colorless
_exptl_crystal_density_diffrn 1.458
_exptl_crystal_density_method 'not measured'
_exptl_crystal_description Block
_exptl_crystal_F_000 1328
_exptl_crystal_size_max 0.22
_exptl_crystal_size_mid 0.21
_exptl_crystal_size_min 0.20
_refine_diff_density_max 2.537
_refine_diff_density_min -0.613
_refine_diff_density_rms 0.125
_refine_ls_extinction_method none
_refine_ls_goodness_of_fit_ref 1.079
_refine_ls_hydrogen_treatment constr
_refine_ls_matrix_type full
_refine_ls_number_parameters 805
_refine_ls_number_reflns 9914
_refine_ls_number_restraints 5
_refine_ls_restrained_S_all 1.079
_refine_ls_R_factor_all 0.0913
_refine_ls_R_factor_gt 0.0830
_refine_ls_shift/su_max 0.001
_refine_ls_shift/su_mean 0.000
_refine_ls_structure_factor_coef Fsqd
_refine_ls_weighting_details 'calc w=1/[\s^2^(Fo^2^)+(0.1312P)^2^+6.4523P] where P=(Fo^2^+2Fc^2^)/3'
_refine_ls_weighting_scheme calc
_refine_ls_wR_factor_gt 0.2321
_refine_ls_wR_factor_ref 0.2397
_reflns_number_gt 8425
_reflns_number_total 9914
_reflns_threshold_expression >2sigma(I)
_cod_data_source_file c5dt03094c2.cif
_cod_data_source_block g150306b
_cod_depositor_comments
;
The following automatic conversions were performed:

'_symmetry_cell_setting' value 'Triclinic' changed to 'triclinic'
according to
/usr/data/users/saulius/crontab/automatic-downloads/rss-feeds/RSC/lib/dictionaries/cif_core.dic
dictionary named 'cif_core.dic' version 2.4.2 from 2011-04-26.

Automatic conversion script
Id: cif_fix_values 3271 2015-04-21 07:52:19Z andrius 

 Adding full bibliography for 7036664--7036665.cif.
;
_cod_original_cell_volume 2923.91(18)
_cod_original_sg_symbol_H-M P-1
_cod_database_code 7036664

loop_
_symmetry_equiv_pos_as_xyz
'x, y, z'
'-x, -y, -z'

loop_
_atom_site_label
_atom_site_type_symbol
_atom_site_fract_x
_atom_site_fract_y
_atom_site_fract_z
_atom_site_U_iso_or_equiv
_atom_site_adp_type
_atom_site_occupancy
_atom_site_symmetry_multiplicity
_atom_site_calc_flag
_atom_site_refinement_flags
_atom_site_disorder_assembly
_atom_site_disorder_group
C1 C 0.6797(6) 0.2174(4) 0.0930(5) 0.0656(17) Uani 1 1 d . . .
H1 H 0.7324 0.1893 0.0713 0.079 Uiso 1 1 calc R . .
C2 C 0.6669(8) 0.3072(5) 0.0811(6) 0.081(2) Uani 1 1 d . A .
H2 H 0.7087 0.3387 0.0505 0.098 Uiso 1 1 calc R . .
C3 C 0.5925(7) 0.3524(4) 0.1138(5) 0.077(2) Uani 1 1 d . . .
C4 C 0.5304(6) 0.3003(5) 0.1567(5) 0.071(2) Uani 1 1 d . A .
H4 H 0.4776 0.3272 0.1791 0.085 Uiso 1 1 calc R . .
C5 C 0.5484(5) 0.2087(4) 0.1651(4) 0.0510(13) Uani 1 1 d . . .
H5 H 0.5073 0.1745 0.1943 0.061 Uiso 1 1 calc R A .
C6 C 0.5940(7) 0.4526(6) 0.1015(6) 0.0511(18) Uani 0.66 1 d PD A 1
H6 H 0.6360 0.4766 0.0668 0.061 Uiso 0.66 1 calc PR A 1
C7 C 0.5393(7) 0.5069(6) 0.1374(6) 0.0500(18) Uani 0.66 1 d PD A 1
H7 H 0.4942 0.4822 0.1692 0.060 Uiso 0.66 1 calc PR A 1
C18 C 1.3847(7) 0.9457(6) 0.3912(6) 0.0503(18) Uani 0.66 1 d PD B 1
H18 H 1.3220 0.9717 0.3989 0.060 Uiso 0.66 1 calc PR B 1
C19 C 1.4632(8) 0.9979(6) 0.3814(6) 0.0511(18) Uani 0.66 1 d PD B 1
H19 H 1.5270 0.9722 0.3759 0.061 Uiso 0.66 1 calc PR B 1
C7' C 0.5896(14) 0.5159(10) 0.1112(12) 0.0500(18) Uani 0.34 1 d PD A 2
H7' H 0.6475 0.5099 0.0861 0.060 Uiso 0.34 1 calc PRD A 2
C6' C 0.5401(15) 0.4493(12) 0.1329(12) 0.0511(18) Uani 0.34 1 d PD A 2
H6' H 0.4812 0.4543 0.1569 0.061 Uiso 0.34 1 calc PR A 2
C19' C 1.3934(15) 1.0057(12) 0.3816(12) 0.0511(18) Uani 0.34 1 d PD B 2
H19' H 1.3206 0.9993 0.3792 0.061 Uiso 0.34 1 calc PR B 2
C18' C 1.4581(15) 0.9390(12) 0.3874(12) 0.0503(18) Uani 0.34 1 d PD B 2
H18' H 1.5309 0.9441 0.3897 0.060 Uiso 0.34 1 calc PR B 2
C8 C 0.5448(6) 0.6081(4) 0.1303(5) 0.0649(18) Uani 1 1 d . . .
C9 C 0.4805(8) 0.6517(5) 0.1709(6) 0.083(2) Uani 1 1 d . A .
H9 H 0.4379 0.6182 0.1994 0.100 Uiso 1 1 calc R . .
C10 C 0.4753(7) 0.7442(5) 0.1717(6) 0.077(2) Uani 1 1 d . . .
H10 H 0.4301 0.7710 0.2021 0.093 Uiso 1 1 calc R A .
C11 C 0.5912(9) 0.7547(6) 0.0895(8) 0.098(3) Uani 1 1 d . . .
H11 H 0.6292 0.7897 0.0584 0.118 Uiso 1 1 calc R A .
C12 C 0.6022(8) 0.6622(6) 0.0878(7) 0.096(3) Uani 1 1 d . A .
H12 H 0.6485 0.6363 0.0579 0.115 Uiso 1 1 calc RD . .
C13 C 1.2896(6) 0.7120(4) 0.3809(5) 0.0635(17) Uani 1 1 d . . .
H13 H 1.2220 0.6863 0.3763 0.076 Uiso 1 1 calc R . .
C14 C 1.2989(8) 0.8032(5) 0.3853(6) 0.085(3) Uani 1 1 d . B .
H14 H 1.2387 0.8378 0.3849 0.102 Uiso 1 1 calc R . .
C15 C 1.3936(9) 0.8448(4) 0.3902(5) 0.081(3) Uani 1 1 d . . .
C16 C 1.4818(7) 0.7888(5) 0.3969(6) 0.080(2) Uani 1 1 d . B .
H16 H 1.5499 0.8141 0.4031 0.096 Uiso 1 1 calc R . .
C17 C 1.4677(5) 0.6956(4) 0.3943(5) 0.0639(17) Uani 1 1 d . . .
H17 H 1.5275 0.6589 0.4009 0.077 Uiso 1 1 calc R B .
C20 C 1.4518(7) 1.0993(4) 0.3790(4) 0.0653(18) Uani 1 1 d . . .
C21 C 1.3609(7) 1.1540(5) 0.3645(5) 0.079(2) Uani 1 1 d . B .
H21 H 1.2930 1.1275 0.3561 0.095 Uiso 1 1 calc R . .
C22 C 1.3721(6) 1.2467(5) 0.3628(5) 0.0684(18) Uani 1 1 d . . .
H22 H 1.3107 1.2816 0.3528 0.082 Uiso 1 1 calc R B .
C23 C 1.5523(6) 1.2368(4) 0.3894(5) 0.0603(15) Uani 1 1 d . . .
H23 H 1.6193 1.2652 0.3993 0.072 Uiso 1 1 calc R B .
C24 C 1.5485(7) 1.1439(5) 0.3909(5) 0.0695(19) Uani 1 1 d . B .
H24 H 1.6115 1.1111 0.4000 0.083 Uiso 1 1 calc R . .
C25 C 1.2685(4) 0.4540(3) 0.4755(3) 0.0406(11) Uani 1 1 d . . .
C26 C 1.2014(4) 0.4045(3) 0.5247(3) 0.0396(10) Uani 1 1 d . . .
C27 C 1.0955(5) 0.3811(5) 0.4865(4) 0.0602(16) Uani 1 1 d . . .
H27 H 1.0650 0.3986 0.4301 0.072 Uiso 1 1 calc R . .
C28 C 1.0355(5) 0.3322(5) 0.5314(4) 0.0638(18) Uani 1 1 d . . .
H28 H 0.9647 0.3166 0.5050 0.077 Uiso 1 1 calc R . .
C29 C 1.0794(4) 0.3059(4) 0.6152(3) 0.0438(11) Uani 1 1 d . . .
C30 C 1.1853(4) 0.3289(4) 0.6543(3) 0.0437(11) Uani 1 1 d . . .
H30 H 1.2157 0.3110 0.7106 0.052 Uiso 1 1 calc R . .
C31 C 1.2448(4) 0.3784(4) 0.6093(3) 0.0430(11) Uani 1 1 d . . .
H31 H 1.3152 0.3946 0.6360 0.052 Uiso 1 1 calc R . .
C32 C 1.0535(5) 0.2331(4) 0.7437(3) 0.0454(12) Uani 1 1 d . . .
H32A H 1.0757 0.2880 0.7779 0.055 Uiso 1 1 calc R . .
H32B H 1.1147 0.1933 0.7512 0.055 Uiso 1 1 calc R . .
C33 C 0.9632(4) 0.1865(4) 0.7720(3) 0.0404(11) Uani 1 1 d . . .
C34 C 0.8976(5) 0.2389(4) 0.8087(4) 0.0514(13) Uani 1 1 d . . .
H34 H 0.9106 0.3011 0.8153 0.062 Uiso 1 1 calc R . .
C35 C 0.8129(5) 0.2007(4) 0.8361(4) 0.0594(15) Uani 1 1 d . . .
H35 H 0.7698 0.2366 0.8617 0.071 Uiso 1 1 calc R . .
C36 C 0.7929(5) 0.1088(4) 0.8250(4) 0.0571(15) Uani 1 1 d . . .
H36 H 0.7351 0.0827 0.8421 0.069 Uiso 1 1 calc R . .
C37 C 0.8586(5) 0.0550(4) 0.7884(4) 0.0482(12) Uani 1 1 d . . .
H37 H 0.8458 -0.0074 0.7827 0.058 Uiso 1 1 calc R . .
C38 C 0.9438(4) 0.0933(3) 0.7600(3) 0.0390(11) Uani 1 1 d . . .
C39 C 1.0165(4) 0.0325(4) 0.7240(3) 0.0467(12) Uani 1 1 d . . .
H39A H 1.0496 0.0676 0.6859 0.056 Uiso 1 1 calc R . .
H39B H 1.0732 0.0114 0.7713 0.056 Uiso 1 1 calc R . .
C40 C 0.9090(4) -0.0336(3) 0.5924(3) 0.0399(11) Uani 1 1 d . . .
C41 C 0.8976(4) 0.0489(3) 0.5492(3) 0.0411(11) Uani 1 1 d . . .
H41 H 0.9266 0.1020 0.5780 0.049 Uiso 1 1 calc R . .
C42 C 0.8428(4) 0.0508(4) 0.4636(3) 0.0422(11) Uani 1 1 d . . .
H42 H 0.8360 0.1059 0.4349 0.051 Uiso 1 1 calc R . .
C43 C 0.7975(4) -0.0267(4) 0.4190(3) 0.0392(11) Uani 1 1 d . . .
C44 C 0.8106(5) -0.1086(4) 0.4624(4) 0.0463(12) Uani 1 1 d . . .
H44 H 0.7822 -0.1618 0.4333 0.056 Uiso 1 1 calc R . .
C45 C 0.8651(5) -0.1119(4) 0.5479(4) 0.0476(12) Uani 1 1 d . . .
H45 H 0.8727 -0.1672 0.5763 0.057 Uiso 1 1 calc R . .
C46 C 0.7400(4) -0.0250(4) 0.3246(4) 0.0445(12) Uani 1 1 d . . .
C47 C 1.2612(4) 0.4743(4) 0.1820(4) 0.0430(12) Uani 1 1 d . . .
C48 C 1.2069(4) 0.4743(3) 0.0876(3) 0.0380(10) Uani 1 1 d . . .
C49 C 1.1639(4) 0.5524(3) 0.0456(3) 0.0424(11) Uani 1 1 d . . .
H49 H 1.1715 0.6070 0.0764 0.051 Uiso 1 1 calc R . .
C50 C 1.1101(4) 0.5512(3) -0.0407(3) 0.0429(11) Uani 1 1 d . . .
H50 H 1.0830 0.6046 -0.0676 0.051 Uiso 1 1 calc R . .
C51 C 1.0968(4) 0.4702(3) -0.0866(3) 0.0384(10) Uani 1 1 d . . .
C52 C 1.1389(5) 0.3911(4) -0.0452(3) 0.0460(12) Uani 1 1 d . . .
H52 H 1.1303 0.3362 -0.0757 0.055 Uiso 1 1 calc R . .
C53 C 1.1929(5) 0.3938(4) 0.0405(4) 0.0461(12) Uani 1 1 d . . .
H53 H 1.2206 0.3405 0.0673 0.055 Uiso 1 1 calc R . .
C54 C 0.9884(4) 0.5354(4) -0.2160(3) 0.0451(12) Uani 1 1 d . . .
H54A H 0.9537 0.5679 -0.1772 0.054 Uiso 1 1 calc R . .
H54B H 0.9328 0.5131 -0.2647 0.054 Uiso 1 1 calc R . .
C55 C 1.0612(4) 0.6008(3) -0.2488(3) 0.0385(10) Uani 1 1 d . . .
C56 C 1.1481(5) 0.5669(4) -0.2754(4) 0.0479(12) Uani 1 1 d . . .
H56 H 1.1633 0.5054 -0.2699 0.058 Uiso 1 1 calc R . .
C57 C 1.2134(5) 0.6249(4) -0.3106(4) 0.0556(14) Uani 1 1 d . . .
H57 H 1.2700 0.6015 -0.3306 0.067 Uiso 1 1 calc R . .
C58 C 1.1937(5) 0.7158(4) -0.3155(4) 0.0554(14) Uani 1 1 d . . .
H58 H 1.2387 0.7547 -0.3366 0.066 Uiso 1 1 calc R . .
C59 C 1.1076(5) 0.7498(4) -0.2892(4) 0.0498(13) Uani 1 1 d . . .
H59 H 1.0938 0.8116 -0.2941 0.060 Uiso 1 1 calc R . .
C60 C 1.0403(4) 0.6931(3) -0.2550(3) 0.0373(10) Uani 1 1 d . . .
C61 C 0.9480(4) 0.7352(4) -0.2276(3) 0.0443(11) Uani 1 1 d . . .
H61A H 0.9209 0.7858 -0.2645 0.053 Uiso 1 1 calc R . .
H61B H 0.8904 0.6909 -0.2319 0.053 Uiso 1 1 calc R . .
C62 C 0.9192(4) 0.8151(4) -0.1046(3) 0.0448(12) Uani 1 1 d . . .
C63 C 0.8101(4) 0.8236(4) -0.1400(3) 0.0438(11) Uani 1 1 d . . .
H63 H 0.7782 0.7959 -0.1927 0.053 Uiso 1 1 calc R . .
C64 C 0.7491(4) 0.8737(4) -0.0962(3) 0.0443(11) Uani 1 1 d . . .
H64 H 0.6759 0.8790 -0.1203 0.053 Uiso 1 1 calc R . .
C65 C 0.7938(4) 0.9161(3) -0.0175(3) 0.0392(10) Uani 1 1 d . . .
C66 C 0.9027(5) 0.9068(5) 0.0165(4) 0.0632(18) Uani 1 1 d . . .
H66 H 0.9342 0.9334 0.0700 0.076 Uiso 1 1 calc R . .
C67 C 0.9654(5) 0.8590(6) -0.0271(4) 0.070(2) Uani 1 1 d . . .
H67 H 1.0391 0.8562 -0.0043 0.084 Uiso 1 1 calc R . .
C68 C 0.7249(4) 0.9667(4) 0.0301(3) 0.0415(11) Uani 1 1 d . . .
N1 N 0.6223(4) 0.1667(3) 0.1333(3) 0.0459(10) Uani 1 1 d . A .
N2 N 0.5298(5) 0.7970(3) 0.1326(4) 0.0626(14) Uani 1 1 d . A .
N3 N 1.3705(4) 0.6565(3) 0.3826(3) 0.0431(10) Uani 1 1 d . B .
N4 N 1.4665(4) 1.2887(3) 0.3747(3) 0.0505(11) Uani 1 1 d . B .
O1 O 1.3624(3) 0.4769(4) 0.5096(3) 0.0645(12) Uani 1 1 d . . .
O2 O 1.2281(3) 0.4683(3) 0.3960(2) 0.0543(10) Uani 1 1 d . B .
O3 O 1.0146(3) 0.2551(3) 0.6537(2) 0.0539(10) Uani 1 1 d . . .
O4 O 0.9613(3) -0.0446(3) 0.6771(2) 0.0487(9) Uani 1 1 d . . .
O5 O 0.7292(3) 0.0528(3) 0.2906(2) 0.0522(9) Uani 1 1 d . A .
O6 O 0.7086(4) -0.0957(3) 0.2857(3) 0.0667(12) Uani 1 1 d . . .
O7 O 1.2940(4) 0.4024(3) 0.2178(3) 0.0587(10) Uani 1 1 d . . .
O8 O 1.2700(3) 0.5498(3) 0.2224(2) 0.0493(9) Uani 1 1 d . B .
O9 O 1.0440(3) 0.4592(2) -0.1712(2) 0.0470(9) Uani 1 1 d . . .
O10 O 0.9862(3) 0.7656(3) -0.1404(3) 0.0588(11) Uani 1 1 d . . .
O11 O 0.7676(3) 0.9900(3) 0.1077(2) 0.0556(10) Uani 1 1 d . . .
O12 O 0.6304(4) 0.9810(4) -0.0039(3) 0.0688(13) Uani 1 1 d . . .
O13 O 1.4832(3) 0.4708(2) 0.3559(2) 0.0430(8) Uani 1 1 d . B .
H13B H 1.4754 0.4302 0.3165 0.052 Uiso 1 1 d R . .
H13C H 1.4973 0.4429 0.4037 0.052 Uiso 1 1 d R . .
O14 O 0.5152(3) -0.0206(2) 0.1497(2) 0.0463(8) Uani 1 1 d . A .
H14B H 0.5209 -0.0619 0.1873 0.056 Uiso 1 1 d R . .
H14C H 0.5024 -0.0476 0.1007 0.056 Uiso 1 1 d R . .
Zn1 Zn 0.66041(5) 0.03429(4) 0.16655(4) 0.0395(2) Uani 1 1 d . . .
Zn2 Zn 1.33827(5) 0.52301(4) 0.34488(4) 0.0375(2) Uani 1 1 d . . .

loop_
_atom_site_aniso_label
_atom_site_aniso_U_11
_atom_site_aniso_U_22
_atom_site_aniso_U_33
_atom_site_aniso_U_23
_atom_site_aniso_U_13
_atom_site_aniso_U_12
C1 0.074(4) 0.054(4) 0.075(4) 0.016(3) 0.030(4) 0.001(3)
C2 0.097(6) 0.057(4) 0.092(6) 0.019(4) 0.025(5) -0.011(4)
C3 0.095(6) 0.038(3) 0.077(5) 0.010(3) -0.020(4) -0.010(3)
C4 0.072(4) 0.062(4) 0.070(4) -0.012(3) 0.000(3) 0.021(3)
C5 0.050(3) 0.048(3) 0.054(3) 0.001(2) 0.011(3) 0.003(2)
C6 0.053(5) 0.042(4) 0.061(5) 0.007(4) 0.019(4) -0.001(4)
C7 0.046(5) 0.046(4) 0.062(5) 0.005(4) 0.020(4) -0.005(4)
C18 0.052(5) 0.035(4) 0.064(5) -0.002(3) 0.014(4) 0.004(4)
C19 0.052(5) 0.044(5) 0.060(5) -0.002(3) 0.018(4) 0.004(4)
C7' 0.046(5) 0.046(4) 0.062(5) 0.005(4) 0.020(4) -0.005(4)
C6' 0.053(5) 0.042(4) 0.061(5) 0.007(4) 0.019(4) -0.001(4)
C19' 0.052(5) 0.044(5) 0.060(5) -0.002(3) 0.018(4) 0.004(4)
C18' 0.052(5) 0.035(4) 0.064(5) -0.002(3) 0.014(4) 0.004(4)
C8 0.074(4) 0.043(3) 0.065(4) 0.001(3) -0.007(3) 0.003(3)
C9 0.095(6) 0.058(4) 0.108(6) 0.011(4) 0.047(5) -0.013(4)
C10 0.072(5) 0.061(4) 0.103(6) -0.003(4) 0.029(4) 0.003(3)
C11 0.108(7) 0.071(5) 0.134(9) 0.013(5) 0.065(7) -0.018(5)
C12 0.099(7) 0.077(5) 0.129(8) -0.008(5) 0.058(6) 0.016(5)
C13 0.068(4) 0.050(3) 0.066(4) -0.002(3) 0.003(3) 0.014(3)
C14 0.106(7) 0.048(4) 0.082(5) -0.012(3) -0.014(5) 0.019(4)
C15 0.148(8) 0.036(3) 0.050(4) 0.000(3) 0.006(4) 0.005(4)
C16 0.086(5) 0.072(5) 0.083(5) -0.009(4) 0.023(4) -0.036(4)
C17 0.053(4) 0.051(3) 0.087(5) -0.011(3) 0.018(3) -0.006(3)
C20 0.109(6) 0.041(3) 0.042(3) 0.002(2) 0.012(3) -0.004(3)
C21 0.083(5) 0.068(4) 0.078(5) 0.004(4) 0.003(4) -0.033(4)
C22 0.054(4) 0.058(4) 0.085(5) 0.004(3) 0.000(3) 0.000(3)
C23 0.059(4) 0.054(3) 0.074(4) 0.001(3) 0.027(3) 0.002(3)
C24 0.083(5) 0.049(4) 0.079(5) 0.003(3) 0.025(4) 0.020(3)
C25 0.042(3) 0.045(3) 0.035(3) -0.001(2) 0.008(2) -0.003(2)
C26 0.039(3) 0.047(3) 0.032(2) 0.000(2) 0.008(2) -0.002(2)
C27 0.052(3) 0.090(5) 0.033(3) 0.014(3) 0.000(2) -0.019(3)
C28 0.046(3) 0.101(5) 0.040(3) 0.011(3) 0.002(2) -0.025(3)
C29 0.047(3) 0.052(3) 0.034(3) 0.000(2) 0.012(2) -0.008(2)
C30 0.044(3) 0.047(3) 0.039(3) 0.002(2) 0.007(2) -0.001(2)
C31 0.038(3) 0.053(3) 0.036(3) 0.000(2) 0.005(2) -0.002(2)
C32 0.051(3) 0.055(3) 0.031(2) 0.000(2) 0.010(2) -0.007(2)
C33 0.040(3) 0.050(3) 0.031(2) 0.001(2) 0.009(2) -0.002(2)
C34 0.060(3) 0.046(3) 0.051(3) -0.006(2) 0.020(3) -0.004(2)
C35 0.061(4) 0.063(4) 0.065(4) -0.006(3) 0.035(3) 0.005(3)
C36 0.051(3) 0.065(4) 0.061(4) 0.004(3) 0.025(3) -0.007(3)
C37 0.050(3) 0.043(3) 0.049(3) 0.005(2) 0.008(2) -0.005(2)
C38 0.039(3) 0.048(3) 0.028(2) 0.0029(19) 0.0027(19) 0.003(2)
C39 0.045(3) 0.054(3) 0.038(3) -0.002(2) 0.002(2) 0.010(2)
C40 0.042(3) 0.043(3) 0.036(3) 0.000(2) 0.010(2) 0.008(2)
C41 0.044(3) 0.037(3) 0.039(3) -0.004(2) 0.004(2) 0.003(2)
C42 0.044(3) 0.040(3) 0.042(3) 0.003(2) 0.008(2) 0.005(2)
C43 0.033(2) 0.050(3) 0.034(2) -0.003(2) 0.0064(19) 0.007(2)
C44 0.053(3) 0.040(3) 0.045(3) -0.007(2) 0.009(2) -0.001(2)
C45 0.061(3) 0.038(3) 0.041(3) 0.003(2) 0.006(2) 0.006(2)
C46 0.036(3) 0.055(3) 0.043(3) -0.004(2) 0.009(2) 0.010(2)
C47 0.033(2) 0.053(3) 0.044(3) 0.003(2) 0.012(2) -0.007(2)
C48 0.037(2) 0.046(3) 0.033(2) 0.001(2) 0.0133(19) -0.006(2)
C49 0.052(3) 0.040(3) 0.038(3) -0.005(2) 0.016(2) -0.006(2)
C50 0.050(3) 0.037(3) 0.042(3) 0.006(2) 0.012(2) 0.001(2)
C51 0.036(2) 0.043(3) 0.036(2) 0.004(2) 0.009(2) -0.005(2)
C52 0.060(3) 0.041(3) 0.035(3) -0.003(2) 0.009(2) 0.001(2)
C53 0.052(3) 0.042(3) 0.042(3) 0.007(2) 0.007(2) 0.004(2)
C54 0.042(3) 0.053(3) 0.037(3) 0.006(2) 0.004(2) -0.006(2)
C55 0.038(2) 0.048(3) 0.029(2) 0.0008(19) 0.0058(19) -0.001(2)
C56 0.051(3) 0.046(3) 0.049(3) 0.001(2) 0.017(2) 0.007(2)
C57 0.053(3) 0.067(4) 0.058(3) 0.005(3) 0.034(3) 0.010(3)
C58 0.051(3) 0.063(4) 0.060(4) 0.014(3) 0.027(3) -0.002(3)
C59 0.053(3) 0.041(3) 0.058(3) 0.007(2) 0.016(3) 0.006(2)
C60 0.037(2) 0.049(3) 0.025(2) 0.0016(19) 0.0055(18) 0.003(2)
C61 0.044(3) 0.050(3) 0.039(3) 0.000(2) 0.010(2) 0.008(2)
C62 0.043(3) 0.059(3) 0.033(3) 0.003(2) 0.011(2) 0.010(2)
C63 0.042(3) 0.049(3) 0.038(3) -0.005(2) 0.005(2) 0.001(2)
C64 0.036(3) 0.053(3) 0.042(3) -0.003(2) 0.005(2) 0.003(2)
C65 0.038(3) 0.048(3) 0.032(2) 0.004(2) 0.0088(19) 0.005(2)
C66 0.046(3) 0.109(5) 0.030(3) -0.019(3) 0.000(2) 0.014(3)
C67 0.042(3) 0.123(6) 0.041(3) -0.019(3) 0.000(2) 0.024(3)
C68 0.044(3) 0.045(3) 0.037(3) 0.003(2) 0.011(2) 0.007(2)
N1 0.053(3) 0.031(2) 0.051(3) 0.0028(18) 0.007(2) 0.0013(18)
N2 0.067(3) 0.041(3) 0.074(4) 0.004(2) 0.005(3) -0.002(2)
N3 0.047(2) 0.032(2) 0.049(2) -0.0039(17) 0.0102(19) -0.0011(18)
N4 0.058(3) 0.038(2) 0.052(3) -0.0008(19) 0.008(2) 0.000(2)
O1 0.043(2) 0.097(3) 0.049(2) 0.014(2) 0.0023(18) -0.021(2)
O2 0.049(2) 0.078(3) 0.035(2) 0.0082(18) 0.0079(16) -0.0162(19)
O3 0.051(2) 0.075(3) 0.0344(19) 0.0061(17) 0.0085(16) -0.0222(19)
O4 0.064(2) 0.046(2) 0.0304(18) -0.0006(14) -0.0006(16) 0.0119(17)
O5 0.058(2) 0.061(2) 0.0336(18) 0.0002(16) 0.0025(16) 0.0095(18)
O6 0.077(3) 0.065(3) 0.047(2) -0.012(2) -0.007(2) 0.001(2)
O7 0.065(3) 0.065(3) 0.039(2) 0.0086(18) -0.0027(18) 0.002(2)
O8 0.055(2) 0.057(2) 0.0336(18) -0.0006(16) 0.0070(16) -0.0087(17)
O9 0.059(2) 0.0434(19) 0.0334(18) 0.0011(14) 0.0020(16) -0.0062(16)
O10 0.047(2) 0.085(3) 0.041(2) -0.0080(19) 0.0021(17) 0.025(2)
O11 0.047(2) 0.085(3) 0.0334(19) -0.0102(18) 0.0064(16) 0.0149(19)
O12 0.050(3) 0.109(4) 0.046(2) -0.014(2) 0.0052(19) 0.027(2)
O13 0.0454(19) 0.0423(19) 0.0404(19) -0.0010(14) 0.0085(15) 0.0017(15)
O14 0.048(2) 0.046(2) 0.044(2) 0.0025(15) 0.0084(16) 0.0014(16)
Zn1 0.0413(4) 0.0417(4) 0.0337(4) -0.0023(3) 0.0051(3) 0.0059(3)
Zn2 0.0393(4) 0.0372(4) 0.0347(4) 0.0015(2) 0.0066(3) -0.0029(3)

loop_
_atom_type_symbol
_atom_type_description
_atom_type_scat_dispersion_real
_atom_type_scat_dispersion_imag
_atom_type_scat_source
C C 0.0181 0.0091 'International Tables Vol C Tables 4.2.6.8 and 6.1.1.4'
H H 0.0000 0.0000 'International Tables Vol C Tables 4.2.6.8 and 6.1.1.4'
N N 0.0311 0.0180 'International Tables Vol C Tables 4.2.6.8 and 6.1.1.4'
O O 0.0492 0.0322 'International Tables Vol C Tables 4.2.6.8 and 6.1.1.4'
Zn Zn -1.5491 0.6778 'International Tables Vol C Tables 4.2.6.8 and 6.1.1.4'

loop_
_geom_angle_atom_site_label_1
_geom_angle_atom_site_label_2
_geom_angle_atom_site_label_3
_geom_angle
_geom_angle_site_symmetry_1
_geom_angle_site_symmetry_3
N1 C1 C2 124.1(7) . .
N1 C1 H1 117.9 . .
C2 C1 H1 117.9 . .
C1 C2 C3 120.3(8) . .
C1 C2 H2 119.9 . .
C3 C2 H2 119.9 . .
C2 C3 C4 116.8(6) . .
C2 C3 C6 113.9(8) . .
C4 C3 C6 129.3(9) . .
C2 C3 C6' 148.6(9) . .
C4 C3 C6' 94.5(9) . .
C6 C3 C6' 34.8(7) . .
C5 C4 C3 119.0(7) . .
C5 C4 H4 120.5 . .
C3 C4 H4 120.5 . .
N1 C5 C4 122.8(6) . .
N1 C5 H5 118.6 . .
C4 C5 H5 118.6 . .
C7 C6 C3 122.3(9) . .
C7 C6 H6 118.8 . .
C3 C6 H6 118.8 . .
C6 C7 C8 123.2(8) . .
C6 C7 H7 118.4 . .
C8 C7 H7 118.4 . .
C19 C18 C15 121.1(9) . .
C19 C18 H18 119.4 . .
C15 C18 H18 119.4 . .
C18 C19 C20 120.7(8) . .
C18 C19 H19 119.7 . .
C20 C19 H19 119.7 . .
C6' C7' C8 113.3(17) . .
C6' C7' H7' 123.3 . .
C8 C7' H7' 123.3 . .
C7' C6' C3 111.7(16) . .
C7' C6' H6' 124.1 . .
C3 C6' H6' 124.2 . .
C18' C19' C20 111.9(17) . .
C18' C19' H19' 124.0 . .
C20 C19' H19' 124.0 . .
C19' C18' C15 109.6(16) . .
C19' C18' H18' 125.2 . .
C15 C18' H18' 125.2 . .
C9 C8 C12 115.5(6) . .
C9 C8 C7 113.6(7) . .
C12 C8 C7 130.9(8) . .
C9 C8 C7' 146.2(9) . .
C12 C8 C7' 98.3(9) . .
C7 C8 C7' 32.8(6) . .
C8 C9 C10 121.7(7) . .
C8 C9 H9 119.2 . .
C10 C9 H9 119.2 . .
N2 C10 C9 124.0(8) . .
N2 C10 H10 118.0 . .
C9 C10 H10 118.0 . .
N2 C11 C12 123.9(8) . .
N2 C11 H11 118.1 . .
C12 C11 H11 118.1 . .
C8 C12 C11 119.8(8) . .
C8 C12 H12 120.1 . .
C11 C12 H12 120.1 . .
N3 C13 C14 124.4(8) . .
N3 C13 H13 117.8 . .
C14 C13 H13 117.8 . .
C15 C14 C13 120.9(8) . .
C15 C14 H14 119.5 . .
C13 C14 H14 119.5 . .
C14 C15 C16 116.4(6) . .
C14 C15 C18 112.0(8) . .
C16 C15 C18 131.5(9) . .
C14 C15 C18' 147.5(9) . .
C16 C15 C18' 96.0(9) . .
C18 C15 C18' 35.9(7) . .
C17 C16 C15 119.9(7) . .
C17 C16 H16 120.1 . .
C15 C16 H16 120.1 . .
N3 C17 C16 121.9(7) . .
N3 C17 H17 119.0 . .
C16 C17 H17 119.0 . .
C24 C20 C21 116.2(6) . .
C24 C20 C19 112.5(7) . .
C21 C20 C19 131.3(7) . .
C24 C20 C19' 146.0(9) . .
C21 C20 C19' 97.6(9) . .
C19 C20 C19' 34.2(7) . .
C22 C21 C20 120.0(7) . .
C22 C21 H21 120.0 . .
C20 C21 H21 120.0 . .
N4 C22 C21 123.1(7) . .
N4 C22 H22 118.5 . .
C21 C22 H22 118.5 . .
N4 C23 C24 124.1(7) . .
N4 C23 H23 118.0 . .
C24 C23 H23 118.0 . .
C20 C24 C23 120.0(7) . .
C20 C24 H24 120.0 . .
C23 C24 H24 120.0 . .
O1 C25 O2 120.8(5) . .
O1 C25 C26 121.4(5) . .
O2 C25 C26 117.8(5) . .
C27 C26 C31 118.6(5) . .
C27 C26 C25 120.9(5) . .
C31 C26 C25 120.4(5) . .
C28 C27 C26 120.5(5) . .
C28 C27 H27 119.8 . .
C26 C27 H27 119.8 . .
C27 C28 C29 120.5(5) . .
C27 C28 H28 119.8 . .
C29 C28 H28 119.8 . .
O3 C29 C28 116.3(5) . .
O3 C29 C30 124.0(5) . .
C28 C29 C30 119.7(5) . .
C31 C30 C29 119.6(5) . .
C31 C30 H30 120.2 . .
C29 C30 H30 120.2 . .
C30 C31 C26 121.1(5) . .
C30 C31 H31 119.4 . .
C26 C31 H31 119.4 . .
O3 C32 C33 107.3(4) . .
O3 C32 H32A 110.3 . .
C33 C32 H32A 110.3 . .
O3 C32 H32B 110.3 . .
C33 C32 H32B 110.3 . .
H32A C32 H32B 108.5 . .
C34 C33 C38 120.2(5) . .
C34 C33 C32 118.0(5) . .
C38 C33 C32 121.8(5) . .
C33 C34 C35 121.1(5) . .
C33 C34 H34 119.4 . .
C35 C34 H34 119.4 . .
C36 C35 C34 119.3(6) . .
C36 C35 H35 120.3 . .
C34 C35 H35 120.3 . .
C35 C36 C37 120.2(5) . .
C35 C36 H36 119.9 . .
C37 C36 H36 119.9 . .
C36 C37 C38 120.7(5) . .
C36 C37 H37 119.6 . .
C38 C37 H37 119.6 . .
C37 C38 C33 118.4(5) . .
C37 C38 C39 119.4(5) . .
C33 C38 C39 122.1(5) . .
O4 C39 C38 113.1(5) . .
O4 C39 H39A 109.0 . .
C38 C39 H39A 109.0 . .
O4 C39 H39B 109.0 . .
C38 C39 H39B 109.0 . .
H39A C39 H39B 107.8 . .
O4 C40 C45 115.8(5) . .
O4 C40 C41 125.0(5) . .
C45 C40 C41 119.2(5) . .
C42 C41 C40 119.3(5) . .
C42 C41 H41 120.4 . .
C40 C41 H41 120.4 . .
C41 C42 C43 122.0(5) . .
C41 C42 H42 119.0 . .
C43 C42 H42 119.0 . .
C42 C43 C44 118.2(5) . .
C42 C43 C46 121.9(5) . .
C44 C43 C46 119.8(5) . .
C45 C44 C43 120.7(5) . .
C45 C44 H44 119.7 . .
C43 C44 H44 119.7 . .
C44 C45 C40 120.7(5) . .
C44 C45 H45 119.7 . .
C40 C45 H45 119.7 . .
O6 C46 O5 124.2(5) . .
O6 C46 C43 120.1(5) . .
O5 C46 C43 115.7(5) . .
O7 C47 O8 122.7(5) . .
O7 C47 C48 120.0(5) . .
O8 C47 C48 117.3(5) . .
C53 C48 C49 117.7(5) . .
C53 C48 C47 120.0(5) . .
C49 C48 C47 122.2(5) . .
C50 C49 C48 121.9(5) . .
C50 C49 H49 119.0 . .
C48 C49 H49 119.0 . .
C49 C50 C51 119.5(5) . .
C49 C50 H50 120.3 . .
C51 C50 H50 120.3 . .
O9 C51 C50 125.5(5) . .
O9 C51 C52 115.2(4) . .
C50 C51 C52 119.3(5) . .
C53 C52 C51 120.3(5) . .
C53 C52 H52 119.8 . .
C51 C52 H52 119.8 . .
C52 C53 C48 121.2(5) . .
C52 C53 H53 119.4 . .
C48 C53 H53 119.4 . .
O9 C54 C55 113.4(4) . .
O9 C54 H54A 108.9 . .
C55 C54 H54A 108.9 . .
O9 C54 H54B 108.9 . .
C55 C54 H54B 108.9 . .
H54A C54 H54B 107.7 . .
C56 C55 C60 119.7(5) . .
C56 C55 C54 118.9(5) . .
C60 C55 C54 121.4(5) . .
C55 C56 C57 120.2(5) . .
C55 C56 H56 119.9 . .
C57 C56 H56 119.9 . .
C58 C57 C56 119.9(5) . .
C58 C57 H57 120.0 . .
C56 C57 H57 120.0 . .
C57 C58 C59 120.0(5) . .
C57 C58 H58 120.0 . .
C59 C58 H58 120.0 . .
C58 C59 C60 121.2(5) . .
C58 C59 H59 119.4 . .
C60 C59 H59 119.4 . .
C55 C60 C59 118.9(5) . .
C55 C60 C61 123.0(5) . .
C59 C60 C61 118.1(5) . .
O10 C61 C60 107.4(4) . .
O10 C61 H61A 110.2 . .
C60 C61 H61A 110.2 . .
O10 C61 H61B 110.2 . .
C60 C61 H61B 110.2 . .
H61A C61 H61B 108.5 . .
O10 C62 C67 116.1(5) . .
O10 C62 C63 124.7(5) . .
C67 C62 C63 119.2(5) . .
C64 C63 C62 119.5(5) . .
C64 C63 H63 120.2 . .
C62 C63 H63 120.2 . .
C63 C64 C65 121.9(5) . .
C63 C64 H64 119.1 . .
C65 C64 H64 119.1 . .
C66 C65 C64 117.7(5) . .
C66 C65 C68 121.6(5) . .
C64 C65 C68 120.6(5) . .
C67 C66 C65 121.3(5) . .
C67 C66 H66 119.3 . .
C65 C66 H66 119.3 . .
C66 C67 C62 120.3(6) . .
C66 C67 H67 119.9 . .
C62 C67 H67 119.9 . .
O12 C68 O11 122.1(5) . .
O12 C68 C65 120.9(5) . .
O11 C68 C65 116.9(5) . .
C1 N1 C5 117.0(5) . .
C1 N1 Zn1 122.4(4) . .
C5 N1 Zn1 119.7(4) . .
C10 N2 C11 115.0(6) . .
C13 N3 C17 116.2(5) . .
C13 N3 Zn2 119.2(4) . .
C17 N3 Zn2 123.5(4) . .
C23 N4 C22 116.8(5) . .
C25 O2 Zn2 109.0(3) . .
C29 O3 C32 118.2(4) . .
C40 O4 C39 118.2(4) . .
C46 O5 Zn1 107.0(3) . .
C47 O8 Zn2 106.1(3) . .
C51 O9 C54 118.6(4) . .
C62 O10 C61 117.9(4) . .
C68 O11 Zn1 111.4(3) . 1_565
Zn2 O13 H13B 105.7 . .
Zn2 O13 H13C 105.7 . .
H13B O13 H13C 106.2 . .
Zn1 O14 H14B 105.8 . .
Zn1 O14 H14C 105.8 . .
H14B O14 H14C 106.3 . .
O11 Zn1 O5 108.86(17) 1_545 .
O11 Zn1 O14 123.36(17) 1_545 .
O5 Zn1 O14 111.36(17) . .
O11 Zn1 N1 110.4(2) 1_545 .
O5 Zn1 N1 99.31(18) . .
O14 Zn1 N1 100.57(17) . .
O2 Zn2 O8 107.62(16) . .
O2 Zn2 O13 123.58(17) . .
O8 Zn2 O13 110.81(16) . .
O2 Zn2 N3 112.28(19) . .
O8 Zn2 N3 95.40(17) . .
O13 Zn2 N3 103.54(16) . .

loop_
_geom_bond_atom_site_label_1
_geom_bond_atom_site_label_2
_geom_bond_distance
_geom_bond_site_symmetry_2
C1 N1 1.319(8) .
C1 C2 1.344(10) .
C1 H1 0.9300 .
C2 C3 1.368(13) .
C2 H2 0.9300 .
C3 C4 1.396(12) .
C3 C6 1.491(11) .
C3 C6' 1.64(2) .
C4 C5 1.375(9) .
C4 H4 0.9300 .
C5 N1 1.333(8) .
C5 H5 0.9300 .
C6 C7 1.287(12) .
C6 H6 0.9300 .
C7 C8 1.498(11) .
C7 H7 0.9300 .
C18 C19 1.299(12) .
C18 C15 1.492(10) .
C18 H18 0.9300 .
C19 C20 1.503(11) .
C19 H19 0.9300 .
C7' C6' 1.258(16) .
C7' C8 1.537(18) .
C7' H7' 0.9300 .
C6' H6' 0.9300 .
C19' C18' 1.285(17) .
C19' C20 1.57(2) .
C19' H19' 0.9300 .
C18' C15 1.61(2) .
C18' H18' 0.9300 .
C8 C9 1.332(12) .
C8 C12 1.368(12) .
C9 C10 1.364(11) .
C9 H9 0.9300 .
C10 N2 1.300(10) .
C10 H10 0.9300 .
C11 N2 1.321(12) .
C11 C12 1.373(12) .
C11 H11 0.9300 .
C12 H12 0.9300 .
C13 N3 1.326(8) .
C13 C14 1.347(10) .
C13 H13 0.9300 .
C14 C15 1.340(14) .
C14 H14 0.9300 .
C15 C16 1.393(13) .
C16 C17 1.382(10) .
C16 H16 0.9300 .
C17 N3 1.339(8) .
C17 H17 0.9300 .
C20 C24 1.369(11) .
C20 C21 1.400(12) .
C21 C22 1.372(10) .
C21 H21 0.9300 .
C22 N4 1.326(9) .
C22 H22 0.9300 .
C23 N4 1.324(8) .
C23 C24 1.370(9) .
C23 H23 0.9300 .
C24 H24 0.9300 .
C25 O1 1.239(7) .
C25 O2 1.268(7) .
C25 C26 1.486(7) .
C26 C27 1.388(8) .
C26 C31 1.389(7) .
C27 C28 1.373(9) .
C27 H27 0.9300 .
C28 C29 1.380(8) .
C28 H28 0.9300 .
C29 O3 1.367(7) .
C29 C30 1.389(8) .
C30 C31 1.374(8) .
C30 H30 0.9300 .
C31 H31 0.9300 .
C32 O3 1.442(6) .
C32 C33 1.503(7) .
C32 H32A 0.9700 .
C32 H32B 0.9700 .
C33 C34 1.375(8) .
C33 C38 1.395(8) .
C34 C35 1.382(9) .
C34 H34 0.9300 .
C35 C36 1.376(9) .
C35 H35 0.9300 .
C36 C37 1.388(9) .
C36 H36 0.9300 .
C37 C38 1.395(8) .
C37 H37 0.9300 .
C38 C39 1.506(7) .
C39 O4 1.436(7) .
C39 H39A 0.9700 .
C39 H39B 0.9700 .
C40 O4 1.367(6) .
C40 C45 1.388(8) .
C40 C41 1.393(7) .
C41 C42 1.376(8) .
C41 H41 0.9300 .
C42 C43 1.385(7) .
C42 H42 0.9300 .
C43 C44 1.388(8) .
C43 C46 1.508(7) .
C44 C45 1.376(8) .
C44 H44 0.9300 .
C45 H45 0.9300 .
C46 O6 1.220(7) .
C46 O5 1.267(7) .
C47 O7 1.238(7) .
C47 O8 1.268(7) .
C47 C48 1.497(7) .
C48 C53 1.384(8) .
C48 C49 1.389(8) .
C49 C50 1.381(8) .
C49 H49 0.9300 .
C50 C51 1.382(7) .
C50 H50 0.9300 .
C51 O9 1.362(6) .
C51 C52 1.394(8) .
C52 C53 1.374(8) .
C52 H52 0.9300 .
C53 H53 0.9300 .
C54 O9 1.439(7) .
C54 C55 1.516(7) .
C54 H54A 0.9700 .
C54 H54B 0.9700 .
C55 C56 1.383(8) .
C55 C60 1.389(7) .
C56 C57 1.403(8) .
C56 H56 0.9300 .
C57 C58 1.365(9) .
C57 H57 0.9300 .
C58 C59 1.371(9) .
C58 H58 0.9300 .
C59 C60 1.399(8) .
C59 H59 0.9300 .
C60 C61 1.497(7) .
C61 O10 1.424(7) .
C61 H61A 0.9700 .
C61 H61B 0.9700 .
C62 O10 1.356(7) .
C62 C67 1.385(9) .
C62 C63 1.386(8) .
C63 C64 1.381(8) .
C63 H63 0.9300 .
C64 C65 1.386(7) .
C64 H64 0.9300 .
C65 C66 1.382(8) .
C65 C68 1.496(7) .
C66 C67 1.379(9) .
C66 H66 0.9300 .
C67 H67 0.9300 .
C68 O12 1.226(7) .
C68 O11 1.269(7) .
N1 Zn1 2.060(4) .
N3 Zn2 2.057(4) .
O2 Zn2 1.963(4) .
O5 Zn1 1.975(4) .
O8 Zn2 1.983(4) .
O11 Zn1 1.956(4) 1_565
O13 Zn2 1.992(4) .
O13 H13B 0.8500 .
O13 H13C 0.8499 .
O14 Zn1 1.981(4) .
O14 H14B 0.8499 .
O14 H14C 0.8500 .
Zn1 O11 1.956(4) 1_545
